data_1559770
loop_
_publ_author_name
'Navarro-Huerta, Armando'
'Jellen, Marcus J.'
'Arcudia, Jessica'
'Teat, Simon J.'
'Toscano, Rub\'en A'
'Merino, Gabriel'
'Rodr\'iguez-Molina, Braulio'

_publ_section_title
;
 Tailoring the cavities of hydrogen-bonded amphidynamic crystals using
 weak contacts: towards faster molecular machines.
;
_journal_issue 6
_journal_name_full 'Chemical science'
_journal_page_first 2181
_journal_page_last 2188
_journal_paper_doi 10.1039/d0sc05899h
_journal_volume 12
_journal_year 2020
_chemical_formula_moiety '2(C24 H13 F4 N),C6 H12 N2'
_chemical_formula_sum 'C54 H38 F8 N4'
_chemical_formula_weight 894.88
_space_group_crystal_system monoclinic
_space_group_IT_number 14
_space_group_name_Hall '-P 2yn'
_space_group_name_H-M_alt 'P 1 21/n 1'
_atom_sites_solution_hydrogens mixed
_atom_sites_solution_primary direct
_atom_sites_solution_secondary difmap
_audit_creation_date 2020-07-21
_audit_creation_method SHELXL-2018/3
_audit_update_record
;
2020-08-07 deposited with the CCDC.	2020-12-14 downloaded from the CCDC.
;
_cell_angle_alpha 90
_cell_angle_beta 95.400(4)
_cell_angle_gamma 90
_cell_formula_units_Z 2
_cell_length_a 6.8240(8)
_cell_length_b 14.6816(18)
_cell_length_c 21.469(3)
_cell_measurement_reflns_used 5052
_cell_measurement_temperature 298(2)
_cell_measurement_theta_max 30.06
_cell_measurement_theta_min 2.36
_cell_volume 2141.4(5)
_computing_cell_refinement 'APEX3 v2018.1-0(Bruker, 2018)'
_computing_data_collection 'APEX3 v2018.1-0(Bruker, 2018)'
_computing_data_reduction 'SAINT V8.34A (Bruker, 2014)'
_computing_molecular_graphics 'SHELXLe (H\"ubschle et al, 2011)'
_computing_publication_material 'CIFTAB V 2013/2 (Sheldrick, 2013)'
_computing_structure_refinement 'SHELXL-2018/3 (Sheldrick, 2015)'
_computing_structure_solution 'SHELXS-2012 (Bruker, 2013)'
_diffrn_ambient_temperature 298(2)
_diffrn_detector_area_resol_mean 52.0833
_diffrn_measured_fraction_theta_full 0.996
_diffrn_measured_fraction_theta_max 0.995
_diffrn_measurement_device_type 'Bruker D8 Venture \k-geometry diffractometer 208039-01'
_diffrn_measurement_method '\f and \w-scans'
_diffrn_radiation_monochromator 'Helios multilayer mirror'
_diffrn_radiation_type MoK\a
_diffrn_radiation_wavelength 0.71073
_diffrn_reflns_av_R_equivalents 0.0686
_diffrn_reflns_av_unetI/netI 0.0664
_diffrn_reflns_Laue_measured_fraction_full 0.996
_diffrn_reflns_Laue_measured_fraction_max 0.995
_diffrn_reflns_limit_h_max 8
_diffrn_reflns_limit_h_min -8
_diffrn_reflns_limit_k_max 19
_diffrn_reflns_limit_k_min -19
_diffrn_reflns_limit_l_max 28
_diffrn_reflns_limit_l_min -19
_diffrn_reflns_number 28587
_diffrn_reflns_point_group_measured_fraction_full 0.996
_diffrn_reflns_point_group_measured_fraction_max 0.995
_diffrn_reflns_theta_full 25.242
_diffrn_reflns_theta_max 27.934
_diffrn_reflns_theta_min 2.357
_diffrn_source 'micro-focus X-ray source'
_exptl_absorpt_coefficient_mu 0.106
_exptl_absorpt_correction_T_max 0.7462
_exptl_absorpt_correction_T_min 0.5421
_exptl_absorpt_correction_type multi-scan
_exptl_absorpt_process_details '(Sheldrick, 2012)'
_exptl_crystal_colour colourless
_exptl_crystal_density_diffrn 1.388
_exptl_crystal_description prism
_exptl_crystal_F_000 924
_exptl_crystal_recrystallization_method 'Re-crystallisation from solvent: Hexanes/ethyl acetate'
_exptl_crystal_size_max 0.393
_exptl_crystal_size_mid 0.372
_exptl_crystal_size_min 0.198
_refine_diff_density_max 0.158
_refine_diff_density_min -0.163
_refine_diff_density_rms 0.032
_refine_ls_extinction_method none
_refine_ls_goodness_of_fit_ref 1.009
_refine_ls_hydrogen_treatment mixed
_refine_ls_matrix_type full
_refine_ls_number_parameters 356
_refine_ls_number_reflns 5098
_refine_ls_number_restraints 15
_refine_ls_restrained_S_all 1.013
_refine_ls_R_factor_all 0.1583
_refine_ls_R_factor_gt 0.0572
_refine_ls_shift/su_max 0.000
_refine_ls_shift/su_mean 0.000
_refine_ls_structure_factor_coef Fsqd
_refine_ls_weighting_details 'w=1/[\s^2^(Fo^2^)+(0.0449P)^2^+0.5368P] where P=(Fo^2^+2Fc^2^)/3'
_refine_ls_weighting_scheme calc
_refine_ls_wR_factor_gt 0.1092
_refine_ls_wR_factor_ref 0.1405
_reflns_Friedel_coverage 0.000
_reflns_number_gt 2398
_reflns_number_total 5098
_reflns_threshold_expression 'I > 2\s(I)'
_cod_data_source_file d0sc05899h2.cif
_cod_data_source_block ANH-BRM-3I-300K
_cod_depositor_comments
;Adding full bibliography for 1559768--1559785.cif.

 Adding full bibliography for 1559768--1559785.cif.
;
_cod_original_cell_volume 2141.4(4)
_cod_original_sg_symbol_H-M 'P 21/n'
_cod_database_code 1559770
_shelx_shelxl_version_number 2018/3
_shelx_space_group_comment
;
The symmetry employed for this shelxl refinement is uniquely defined
by the following loop, which should always be used as a source of
symmetry information in preference to the above space-group names.
They are only intended as comments.
;
_shelx_estimated_absorpt_t_min 0.960
_shelx_estimated_absorpt_t_max 0.979

loop_
_space_group_symop_operation_xyz
'x, y, z'
'-x+1/2, y+1/2, -z+1/2'
'-x, -y, -z'
'x-1/2, -y-1/2, z-1/2'

loop_
_atom_site_label
_atom_site_type_symbol
_atom_site_fract_x
_atom_site_fract_y
_atom_site_fract_z
_atom_site_U_iso_or_equiv
_atom_site_adp_type
_atom_site_occupancy
_atom_site_site_symmetry_order
_atom_site_calc_flag
_atom_site_refinement_flags_posn
_atom_site_refinement_flags_adp
_atom_site_refinement_flags_occupancy
_atom_site_disorder_assembly
_atom_site_disorder_group
F3 F 1.4333(2) 0.55450(16) 0.40612(9) 0.1125(8) Uani 0.899(3) 1 d D . P A 1
F4 F 1.5285(3) 0.63012(18) 0.51607(10) 0.1473(9) Uani 1 1 d D . . B 1
F3B F 0.777(2) 0.6477(16) 0.4219(8) 0.147(9) Uani 0.101(3) 1 d D . P A 2
F2 F 0.0511(2) 0.15944(12) 0.40749(8) 0.0992(6) Uani 1 1 d D . . . .
F1 F 0.3497(2) 0.24410(12) 0.36623(7) 0.0799(6) Uani 0.899(3) 1 d D . P A 1
F1B F 0.001(2) 0.2587(11) 0.1640(4) 0.096(6) Uani 0.101(3) 1 d D . P A 2
C1 C 0.5261(4) 0.34832(16) 0.14999(11) 0.0630(7) Uani 1 1 d . . . . .
H1 H 0.541474 0.341950 0.107625 0.076 Uiso 1 1 calc R U . . .
C2 C 0.3745(4) 0.30628(16) 0.17653(11) 0.0590(6) Uani 1 1 d . . . . .
H2 H 0.287911 0.269955 0.151386 0.071 Uiso 1 1 calc R U . . .
C3 C 0.3449(3) 0.31579(14) 0.23980(11) 0.0493(6) Uani 1 1 d . . . . .
C4 C 0.4743(3) 0.36987(14) 0.27719(10) 0.0484(6) Uani 1 1 d . . . . .
H4 H 0.455365 0.377967 0.319164 0.058 Uiso 1 1 calc R U . . .
C5 C 0.8589(3) 0.49640(14) 0.33830(10) 0.0498(6) Uani 1 1 d . . . . .
H5 H 0.782606 0.485048 0.371145 0.060 Uiso 1 1 calc R U . . .
C6 C 1.0327(3) 0.54462(15) 0.34933(11) 0.0525(6) Uani 1 1 d . . . . .
C7 C 1.1470(4) 0.55945(15) 0.29896(12) 0.0587(6) Uani 1 1 d . . . . .
H7 H 1.265015 0.591077 0.306120 0.070 Uiso 1 1 calc R U . . .
C8 C 1.0898(4) 0.52878(16) 0.23975(12) 0.0593(7) Uani 1 1 d . . . . .
H8 H 1.167189 0.539287 0.207057 0.071 Uiso 1 1 calc R U . . .
N9 N 0.8256(3) 0.44462(13) 0.17542(10) 0.0588(6) Uani 1 1 d . . . . .
H9 H 0.874(3) 0.4480(15) 0.1383(12) 0.071 Uiso 1 1 d . U . . .
C10 C 0.6556(3) 0.40073(15) 0.18885(11) 0.0527(6) Uani 1 1 d . . . . .
C11 C 0.6315(3) 0.41191(14) 0.25267(10) 0.0463(5) Uani 1 1 d . . . . .
C12 C 0.7970(3) 0.46482(14) 0.27892(10) 0.0457(5) Uani 1 1 d . . . . .
C13 C 0.9148(3) 0.48197(15) 0.22998(11) 0.0497(6) Uani 1 1 d . . . . .
C14 C 0.1778(3) 0.26696(14) 0.26491(12) 0.0510(6) Uani 1 1 d . . . . .
C15 C 0.1856(3) 0.23505(16) 0.32549(12) 0.0576(6) Uani 1 1 d D . . . .
H15 H 0.298552 0.245182 0.352350 0.069 Uiso 0.101(3) 1 calc R U P A 2
C16 C 0.0314(4) 0.18882(17) 0.34716(13) 0.0652(7) Uani 1 1 d D . . . .
C17 C -0.1362(4) 0.17169(18) 0.31097(15) 0.0731(8) Uani 1 1 d . . . . .
H17 H -0.239671 0.140771 0.326775 0.088 Uiso 1 1 calc R U . . .
C18 C -0.1501(4) 0.20089(18) 0.25050(15) 0.0725(8) Uani 1 1 d . . . . .
H18 H -0.263435 0.189011 0.224220 0.087 Uiso 1 1 calc R U . . .
C19 C 0.0033(4) 0.24799(16) 0.22816(13) 0.0616(7) Uani 1 1 d D . . . .
H19 H -0.009386 0.267694 0.186811 0.074 Uiso 0.899(3) 1 d R U P A 1
C20 C 1.0928(3) 0.58285(16) 0.41183(11) 0.0550(6) Uani 1 1 d . . . . .
C21 C 1.2849(4) 0.58795(19) 0.43742(13) 0.0724(8) Uani 1 1 d D . . . .
H21 H 1.383634 0.564420 0.415051 0.087 Uiso 0.101(3) 1 calc R U P A 2
C22 C 1.3358(4) 0.6265(2) 0.49477(15) 0.0851(9) Uani 1 1 d D . . . .
C23 C 1.2006(5) 0.6602(2) 0.52999(14) 0.0857(9) Uani 1 1 d . . . . .
H23 H 1.237579 0.686265 0.568821 0.103 Uiso 1 1 calc R U . . .
C24 C 1.0063(5) 0.6552(2) 0.50713(14) 0.0893(9) Uani 1 1 d . . . . .
H24 H 0.909006 0.677114 0.530749 0.107 Uiso 1 1 calc R U . . .
C25 C 0.9563(4) 0.6178(2) 0.44939(13) 0.0723(8) Uani 1 1 d D . . . .
H25 H 0.823719 0.615438 0.434715 0.087 Uiso 0.899(3) 1 d R U P A 1
N31 N 0.951(5) 0.468(2) 0.0536(12) 0.073(7) Uani 0.5 1 d . . P C -1
C31 C 0.9199(13) 0.5769(5) 0.0442(3) 0.091(2) Uani 0.5 1 d . . P C -1
H31A H 0.782923 0.591833 0.047814 0.110 Uiso 0.5 1 calc R U P C -1
H31B H 0.998971 0.608821 0.077219 0.110 Uiso 0.5 1 calc R U P C -1
C32 C 0.9770(14) 0.6097(5) -0.0194(3) 0.094(2) Uani 0.5 1 d . . P C -1
H32A H 1.080787 0.653819 -0.012527 0.112 Uiso 0.5 1 d R U P C -1
H32B H 0.866669 0.637305 -0.043257 0.112 Uiso 0.5 1 d R U P C -1
C33 C 0.8243(13) 0.4344(7) 0.0004(3) 0.099(2) Uani 0.5 1 d . . P C -1
H33A H 0.687978 0.449150 0.005192 0.119 Uiso 0.5 1 d R U P C -1
H33B H 0.837882 0.368661 0.001592 0.119 Uiso 0.5 1 d R U P C -1
C34 C 0.8860(12) 0.4679(6) -0.0634(3) 0.0855(19) Uani 0.5 1 d . . P C -1
H34A H 0.777600 0.501171 -0.084166 0.103 Uiso 0.5 1 d R U P C -1
H34B H 0.916624 0.417982 -0.089686 0.103 Uiso 0.5 1 d R U P C -1
C35 C 1.1507(12) 0.4571(7) 0.0443(3) 0.107(2) Uani 0.5 1 d . . P C -1
H35A H 1.183576 0.392957 0.048363 0.128 Uiso 0.5 1 calc R U P C -1
H35B H 1.229028 0.489295 0.077328 0.128 Uiso 0.5 1 calc R U P C -1
C36 C 1.2098(13) 0.4911(7) -0.0192(4) 0.101(2) Uani 0.5 1 d . . P C -1
H36A H 1.264704 0.442595 -0.041972 0.121 Uiso 0.5 1 d R U P C -1
H36B H 1.306875 0.538197 -0.012082 0.121 Uiso 0.5 1 d R U P C -1
N32 N 1.049(5) 0.521(2) -0.0520(10) 0.079(8) Uani 0.5 1 d . . P C -1

loop_
_atom_site_aniso_label
_atom_site_aniso_U_11
_atom_site_aniso_U_22
_atom_site_aniso_U_33
_atom_site_aniso_U_23
_atom_site_aniso_U_13
_atom_site_aniso_U_12
F3 0.0510(11) 0.182(2) 0.1047(15) -0.0350(14) 0.0067(10) 0.0143(12)
F4 0.0744(13) 0.230(3) 0.1311(17) -0.0438(16) -0.0230(12) -0.0118(14)
F3B 0.16(2) 0.17(2) 0.122(17) -0.055(15) 0.031(15) 0.007(17)
F2 0.1033(13) 0.1122(13) 0.0849(12) 0.0091(10) 0.0237(10) -0.0351(10)
F1 0.0707(12) 0.0977(14) 0.0688(11) 0.0164(9) -0.0066(9) -0.0288(9)
F1B 0.056(10) 0.105(13) 0.124(15) 0.021(11) -0.001(9) -0.002(9)
C1 0.0783(18) 0.0633(16) 0.0473(15) 0.0007(13) 0.0051(14) -0.0020(14)
C2 0.0653(17) 0.0520(14) 0.0578(16) -0.0008(12) -0.0032(13) 0.0000(13)
C3 0.0483(14) 0.0432(13) 0.0562(15) -0.0006(11) 0.0041(12) 0.0046(11)
C4 0.0471(13) 0.0454(13) 0.0535(14) -0.0026(11) 0.0084(11) 0.0026(11)
C5 0.0500(14) 0.0504(14) 0.0509(14) 0.0023(11) 0.0147(11) -0.0003(11)
C6 0.0475(14) 0.0491(13) 0.0614(15) 0.0024(12) 0.0081(12) -0.0029(12)
C7 0.0521(15) 0.0518(14) 0.0743(18) 0.0060(13) 0.0167(13) -0.0059(12)
C8 0.0614(16) 0.0562(15) 0.0638(17) 0.0085(13) 0.0246(13) -0.0056(13)
N9 0.0736(15) 0.0569(12) 0.0482(12) 0.0041(10) 0.0182(11) -0.0044(11)
C10 0.0568(15) 0.0468(13) 0.0554(15) 0.0064(12) 0.0112(12) 0.0016(12)
C11 0.0505(14) 0.0430(12) 0.0465(13) 0.0008(10) 0.0109(11) 0.0036(11)
C12 0.0469(13) 0.0416(12) 0.0502(14) 0.0036(11) 0.0124(11) 0.0017(10)
C13 0.0573(15) 0.0418(13) 0.0516(14) 0.0055(11) 0.0132(12) 0.0016(11)
C14 0.0443(14) 0.0408(13) 0.0678(16) -0.0060(12) 0.0043(12) 0.0037(11)
C15 0.0490(15) 0.0553(15) 0.0677(17) -0.0064(13) 0.0012(13) -0.0066(12)
C16 0.0637(18) 0.0639(17) 0.0697(19) -0.0042(14) 0.0146(15) -0.0077(14)
C17 0.0590(18) 0.0622(17) 0.100(2) -0.0092(17) 0.0176(17) -0.0142(14)
C18 0.0511(16) 0.0626(17) 0.102(2) -0.0091(16) -0.0013(16) -0.0095(14)
C19 0.0577(17) 0.0537(15) 0.0711(17) 0.0004(13) -0.0054(14) 0.0046(13)
C20 0.0489(15) 0.0542(14) 0.0626(16) 0.0013(12) 0.0089(13) -0.0073(12)
C21 0.0539(17) 0.088(2) 0.0755(19) -0.0075(16) 0.0078(15) -0.0047(15)
C22 0.0559(19) 0.111(2) 0.086(2) -0.0085(19) -0.0045(17) -0.0168(17)
C23 0.085(2) 0.100(2) 0.072(2) -0.0121(17) 0.0026(18) -0.0221(19)
C24 0.078(2) 0.113(3) 0.077(2) -0.0318(18) 0.0111(17) -0.0075(18)
C25 0.0534(16) 0.090(2) 0.0729(19) -0.0138(16) 0.0044(15) -0.0058(15)
N31 0.078(14) 0.076(8) 0.069(13) -0.003(7) 0.022(9) 0.006(7)
C31 0.120(6) 0.087(5) 0.073(4) -0.007(4) 0.038(4) 0.013(5)
C32 0.130(7) 0.083(5) 0.071(4) 0.012(4) 0.022(5) 0.012(5)
C33 0.110(6) 0.133(7) 0.055(4) -0.002(4) 0.010(4) -0.037(6)
C34 0.100(6) 0.106(6) 0.052(4) 0.005(4) 0.014(3) -0.019(5)
C35 0.126(7) 0.119(7) 0.074(5) 0.019(5) 0.002(5) 0.029(6)
C36 0.088(6) 0.128(8) 0.092(6) -0.001(6) 0.032(5) 0.019(6)
N32 0.070(14) 0.137(19) 0.032(8) 0.007(9) 0.016(7) -0.024(11)

loop_
_atom_type_symbol
_atom_type_description
_atom_type_scat_dispersion_real
_atom_type_scat_dispersion_imag
_atom_type_scat_source
C C 0.0033 0.0016 'International Tables Vol C Tables 4.2.6.8 and 6.1.1.4'
H H 0.0000 0.0000 'International Tables Vol C Tables 4.2.6.8 and 6.1.1.4'
N N 0.0061 0.0033 'International Tables Vol C Tables 4.2.6.8 and 6.1.1.4'
F F 0.0171 0.0103 'International Tables Vol C Tables 4.2.6.8 and 6.1.1.4'

loop_
_geom_angle_atom_site_label_1
_geom_angle_atom_site_label_2
_geom_angle_atom_site_label_3
_geom_angle
_geom_angle_site_symmetry_1
_geom_angle_site_symmetry_3
_geom_angle_publ_flag
C2 C1 C10 117.4(2) . . ?
C2 C1 H1 121.3 . . ?
C10 C1 H1 121.3 . . ?
C1 C2 C3 122.8(2) . . ?
C1 C2 H2 118.6 . . ?
C3 C2 H2 118.6 . . ?
C4 C3 C2 118.5(2) . . ?
C4 C3 C14 122.2(2) . . ?
C2 C3 C14 119.3(2) . . ?
C11 C4 C3 120.6(2) . . ?
C11 C4 H4 119.7 . . ?
C3 C4 H4 119.7 . . ?
C6 C5 C12 120.8(2) . . ?
C6 C5 H5 119.6 . . ?
C12 C5 H5 119.6 . . ?
C5 C6 C7 118.4(2) . . ?
C5 C6 C20 120.7(2) . . ?
C7 C6 C20 120.8(2) . . ?
C8 C7 C6 122.1(2) . . ?
C8 C7 H7 118.9 . . ?
C6 C7 H7 118.9 . . ?
C7 C8 C13 118.2(2) . . ?
C7 C8 H8 120.9 . . ?
C13 C8 H8 120.9 . . ?
C10 N9 C13 108.66(19) . . ?
C10 N9 H9 127.0(16) . . ?
C13 N9 H9 124.3(16) . . ?
N9 C10 C1 129.2(2) . . ?
N9 C10 C11 109.1(2) . . ?
C1 C10 C11 121.6(2) . . ?
C4 C11 C10 119.0(2) . . ?
C4 C11 C12 134.3(2) . . ?
C10 C11 C12 106.56(19) . . ?
C5 C12 C13 118.8(2) . . ?
C5 C12 C11 134.5(2) . . ?
C13 C12 C11 106.66(19) . . ?
C8 C13 N9 129.3(2) . . ?
C8 C13 C12 121.7(2) . . ?
N9 C13 C12 109.0(2) . . ?
C15 C14 C19 114.9(2) . . ?
C15 C14 C3 122.8(2) . . ?
C19 C14 C3 122.2(2) . . ?
F1 C15 C16 116.2(2) . . ?
F1 C15 C14 122.0(2) . . ?
C16 C15 C14 121.7(2) . . ?
C16 C15 H15 119.1 . . ?
C14 C15 H15 119.1 . . ?
C17 C16 F2 119.6(2) . . ?
C17 C16 C15 122.4(3) . . ?
F2 C16 C15 118.1(2) . . ?
C16 C17 C18 118.1(3) . . ?
C16 C17 H17 120.9 . . ?
C18 C17 H17 120.9 . . ?
C17 C18 C19 120.2(3) . . ?
C17 C18 H18 119.9 . . ?
C19 C18 H18 119.9 . . ?
C18 C19 F1B 117.7(7) . . ?
C18 C19 C14 122.7(3) . . ?
F1B C19 C14 118.1(7) . . ?
C18 C19 H19 118.9 . . ?
C14 C19 H19 118.4 . . ?
C21 C20 C25 114.5(2) . . ?
C21 C20 C6 123.8(2) . . ?
C25 C20 C6 121.6(2) . . ?
F3 C21 C22 117.2(3) . . ?
F3 C21 C20 120.6(2) . . ?
C22 C21 C20 122.2(2) . . ?
C22 C21 H21 118.9 . . ?
C20 C21 H21 118.9 . . ?
C23 C22 F4 119.6(3) . . ?
C23 C22 C21 122.0(3) . . ?
F4 C22 C21 118.4(3) . . ?
C22 C23 C24 118.1(3) . . ?
C22 C23 H23 120.9 . . ?
C24 C23 H23 120.9 . . ?
C25 C24 C23 119.7(3) . . ?
C25 C24 H24 120.1 . . ?
C23 C24 H24 120.1 . . ?
C24 C25 F3B 113.3(8) . . ?
C24 C25 C20 123.4(3) . . ?
F3B C25 C20 119.1(8) . . ?
C24 C25 H25 118.2 . . ?
C20 C25 H25 118.3 . . ?
C35 N31 C33 111.3(17) . . ?
C35 N31 C31 102(2) . . ?
C33 N31 C31 100.1(16) . . ?
C32 C31 N31 112.3(10) . . ?
C32 C31 H31A 109.1 . . ?
N31 C31 H31A 109.1 . . ?
C32 C31 H31B 109.1 . . ?
N31 C31 H31B 109.1 . . ?
H31A C31 H31B 107.9 . . ?
C31 C32 N32 104.6(10) . . ?
C31 C32 H32A 108.8 . . ?
N32 C32 H32A 111.6 . . ?
C31 C32 H32B 110.9 . . ?
N32 C32 H32B 111.7 . . ?
H32A C32 H32B 109.1 . . ?
N31 C33 C34 113.4(12) . . ?
N31 C33 H33A 110.2 . . ?
C34 C33 H33A 111.5 . . ?
N31 C33 H33B 105.5 . . ?
C34 C33 H33B 107.9 . . ?
H33A C33 H33B 108.0 . . ?
N32 C34 C33 107.9(11) . . ?
N32 C34 H34A 111.8 . . ?
C33 C34 H34A 108.0 . . ?
N32 C34 H34B 109.0 . . ?
C33 C34 H34B 111.6 . . ?
H34A C34 H34B 108.5 . . ?
N31 C35 C36 115.3(12) . . ?
N31 C35 H35A 108.4 . . ?
C36 C35 H35A 108.4 . . ?
N31 C35 H35B 108.4 . . ?
C36 C35 H35B 108.4 . . ?
H35A C35 H35B 107.5 . . ?
N32 C36 C35 107.8(12) . . ?
N32 C36 H36A 108.7 . . ?
C35 C36 H36A 111.0 . . ?
N32 C36 H36B 111.8 . . ?
C35 C36 H36B 109.1 . . ?
H36A C36 H36B 108.6 . . ?
C36 N32 C34 122(2) . . ?
C36 N32 C32 108.3(18) . . ?
C34 N32 C32 106(2) . . ?

loop_
_geom_bond_atom_site_label_1
_geom_bond_atom_site_label_2
_geom_bond_distance
_geom_bond_site_symmetry_2
_geom_bond_publ_flag
F3 C21 1.359(3) . ?
F4 C22 1.352(3) . ?
F3B C25 1.376(8) . ?
F2 C16 1.360(3) . ?
F1 C15 1.361(3) . ?
F1B C19 1.386(8) . ?
C1 C2 1.374(3) . ?
C1 C10 1.389(3) . ?
C1 H1 0.9300 . ?
C2 C3 1.399(3) . ?
C2 H2 0.9300 . ?
C3 C4 1.386(3) . ?
C3 C14 1.490(3) . ?
C4 C11 1.384(3) . ?
C4 H4 0.9300 . ?
C5 C6 1.383(3) . ?
C5 C12 1.385(3) . ?
C5 H5 0.9300 . ?
C6 C7 1.408(3) . ?
C6 C20 1.477(3) . ?
C7 C8 1.370(3) . ?
C7 H7 0.9300 . ?
C8 C13 1.377(3) . ?
C8 H8 0.9300 . ?
N9 C10 1.381(3) . ?
N9 C13 1.382(3) . ?
N9 H9 0.89(2) . ?
C10 C11 1.405(3) . ?
C11 C12 1.441(3) . ?
C12 C13 1.405(3) . ?
C14 C15 1.379(3) . ?
C14 C19 1.394(3) . ?
C15 C16 1.370(3) . ?
C15 H15 0.9300 . ?
C16 C17 1.345(3) . ?
C17 C18 1.362(4) . ?
C17 H17 0.9300 . ?
C18 C19 1.378(3) . ?
C18 H18 0.9300 . ?
C19 H19 0.9300 . ?
C20 C21 1.375(3) . ?
C20 C25 1.387(3) . ?
C21 C22 1.370(4) . ?
C21 H21 0.9300 . ?
C22 C23 1.341(4) . ?
C23 C24 1.372(4) . ?
C23 H23 0.9300 . ?
C24 C25 1.370(4) . ?
C24 H24 0.9300 . ?
C25 H25 0.9300 . ?
N31 C35 1.41(3) . ?
N31 C33 1.45(3) . ?
N31 C31 1.62(3) . ?
C31 C32 1.532(8) . ?
C31 H31A 0.9700 . ?
C31 H31B 0.9700 . ?
C32 N32 1.58(3) . ?
C32 H32A 0.9602 . ?
C32 H32B 0.9601 . ?
C33 C34 1.550(8) . ?
C33 H33A 0.9700 . ?
C33 H33B 0.9701 . ?
C34 N32 1.36(3) . ?
C34 H34A 0.9600 . ?
C34 H34B 0.9600 . ?
C35 C36 1.541(9) . ?
C35 H35A 0.9700 . ?
C35 H35B 0.9700 . ?
C36 N32 1.32(3) . ?
C36 H36A 0.9600 . ?
C36 H36B 0.9599 . ?

loop_
_geom_hbond_atom_site_label_D
_geom_hbond_atom_site_label_H
_geom_hbond_atom_site_label_A
_geom_hbond_distance_DH
_geom_hbond_distance_HA
_geom_hbond_distance_DA
_geom_hbond_angle_DHA
_geom_hbond_site_symmetry_A
_geom_hbond_publ_flag
N9 H9 N31 0.89(2) 1.96(3) 2.85(2) 172(2) . yes
N9 H9 N32 0.89(2) 2.02(3) 2.90(2) 168(2) 3_765 yes

loop_
_geom_torsion_atom_site_label_1
_geom_torsion_atom_site_label_2
_geom_torsion_atom_site_label_3
_geom_torsion_atom_site_label_4
_geom_torsion
_geom_torsion_site_symmetry_1
_geom_torsion_site_symmetry_2
_geom_torsion_site_symmetry_3
_geom_torsion_site_symmetry_4
_geom_torsion_publ_flag
C10 C1 C2 C3 1.2(4) . . . . ?
C1 C2 C3 C4 -0.1(3) . . . . ?
C1 C2 C3 C14 -179.4(2) . . . . ?
C2 C3 C4 C11 -1.3(3) . . . . ?
C14 C3 C4 C11 177.96(19) . . . . ?
C12 C5 C6 C7 -1.1(3) . . . . ?
C12 C5 C6 C20 176.4(2) . . . . ?
C5 C6 C7 C8 0.9(3) . . . . ?
C20 C6 C7 C8 -176.6(2) . . . . ?
C6 C7 C8 C13 -0.1(4) . . . . ?
C13 N9 C10 C1 -175.0(2) . . . . ?
C13 N9 C10 C11 1.6(3) . . . . ?
C2 C1 C10 N9 175.2(2) . . . . ?
C2 C1 C10 C11 -1.1(3) . . . . ?
C3 C4 C11 C10 1.5(3) . . . . ?
C3 C4 C11 C12 -174.1(2) . . . . ?
N9 C10 C11 C4 -177.15(19) . . . . ?
C1 C10 C11 C4 -0.2(3) . . . . ?
N9 C10 C11 C12 -0.4(2) . . . . ?
C1 C10 C11 C12 176.5(2) . . . . ?
C6 C5 C12 C13 0.5(3) . . . . ?
C6 C5 C12 C11 178.0(2) . . . . ?
C4 C11 C12 C5 -2.6(4) . . . . ?
C10 C11 C12 C5 -178.5(2) . . . . ?
C4 C11 C12 C13 175.1(2) . . . . ?
C10 C11 C12 C13 -0.9(2) . . . . ?
C7 C8 C13 N9 179.9(2) . . . . ?
C7 C8 C13 C12 -0.6(3) . . . . ?
C10 N9 C13 C8 177.4(2) . . . . ?
C10 N9 C13 C12 -2.2(2) . . . . ?
C5 C12 C13 C8 0.4(3) . . . . ?
C11 C12 C13 C8 -177.8(2) . . . . ?
C5 C12 C13 N9 179.96(19) . . . . ?
C11 C12 C13 N9 1.8(2) . . . . ?
C4 C3 C14 C15 -31.4(3) . . . . ?
C2 C3 C14 C15 147.9(2) . . . . ?
C4 C3 C14 C19 150.4(2) . . . . ?
C2 C3 C14 C19 -30.4(3) . . . . ?
C19 C14 C15 F1 176.6(2) . . . . ?
C3 C14 C15 F1 -1.7(3) . . . . ?
C19 C14 C15 C16 -0.4(3) . . . . ?
C3 C14 C15 C16 -178.7(2) . . . . ?
F1 C15 C16 C17 -177.2(2) . . . . ?
C14 C15 C16 C17 0.0(4) . . . . ?
F1 C15 C16 F2 2.7(3) . . . . ?
C14 C15 C16 F2 179.9(2) . . . . ?
F2 C16 C17 C18 -179.1(2) . . . . ?
C15 C16 C17 C18 0.7(4) . . . . ?
C16 C17 C18 C19 -1.1(4) . . . . ?
C17 C18 C19 F1B 166.2(8) . . . . ?
C17 C18 C19 C14 0.8(4) . . . . ?
C15 C14 C19 C18 0.0(3) . . . . ?
C3 C14 C19 C18 178.3(2) . . . . ?
C15 C14 C19 F1B -165.4(8) . . . . ?
C3 C14 C19 F1B 13.0(9) . . . . ?
C5 C6 C20 C21 144.6(2) . . . . ?
C7 C6 C20 C21 -37.9(4) . . . . ?
C5 C6 C20 C25 -36.1(3) . . . . ?
C7 C6 C20 C25 141.4(2) . . . . ?
C25 C20 C21 F3 178.7(2) . . . . ?
C6 C20 C21 F3 -2.0(4) . . . . ?
C25 C20 C21 C22 -1.5(4) . . . . ?
C6 C20 C21 C22 177.9(3) . . . . ?
F3 C21 C22 C23 -178.9(3) . . . . ?
C20 C21 C22 C23 1.3(5) . . . . ?
F3 C21 C22 F4 0.9(5) . . . . ?
C20 C21 C22 F4 -179.0(3) . . . . ?
F4 C22 C23 C24 -179.7(3) . . . . ?
C21 C22 C23 C24 0.1(5) . . . . ?
C22 C23 C24 C25 -1.0(5) . . . . ?
C23 C24 C25 F3B -155.9(12) . . . . ?
C23 C24 C25 C20 0.7(5) . . . . ?
C21 C20 C25 C24 0.5(4) . . . . ?
C6 C20 C25 C24 -178.9(3) . . . . ?
C21 C20 C25 F3B 155.9(12) . . . . ?
C6 C20 C25 F3B -23.5(13) . . . . ?
C35 N31 C31 C32 56(2) . . . . ?
C33 N31 C31 C32 -58.3(19) . . . . ?
N31 C31 C32 N32 -0.5(9) . . . . ?
C35 N31 C33 C34 -47(2) . . . . ?
C31 N31 C33 C34 60.2(17) . . . . ?
N31 C33 C34 N32 0.4(12) . . . . ?
C33 N31 C35 C36 49(2) . . . . ?
C31 N31 C35 C36 -57(2) . . . . ?
N31 C35 C36 N32 -2.0(15) . . . . ?
C35 C36 N32 C34 -55(2) . . . . ?
C35 C36 N32 C32 68(2) . . . . ?
C33 C34 N32 C36 56(2) . . . . ?
C33 C34 N32 C32 -68.5(17) . . . . ?
C31 C32 N32 C36 -64.9(19) . . . . ?
C31 C32 N32 C34 67.2(16) . . . . ?
